data_1544560
loop_
_publ_author_name
'Sugimoto, W.'
'Mimuro, K.'
'Sugahara, Y.'
'Kuroda, K.'

_publ_section_title
;
 Synthesis and structural study of the KNb4O6-type compound
;
_journal_name_full 'Journal of the Ceramic Society of Japan'
_journal_page_first 318
_journal_page_last 321
_journal_volume 107
_journal_year 1999
_chemical_formula_sum 'K Nb O3'
_chemical_name_common KNbO3
_space_group_IT_number 35
_space_group_name_H-M_alt 'A 2 m m'
_symmetry_space_group_name_Hall 'A -2 2'
_symmetry_space_group_name_H-M 'A 2 m m'
_cell_angle_alpha 90
_cell_angle_beta 90
_cell_angle_gamma 90
_cell_formula_units_Z 2
_cell_length_a 3.9807(7)
_cell_length_b 5.688(1)
_cell_length_c 5.711(1)
_cell_volume 129.31(4)
_cod_data_source_file KNbO3.cif
_cod_data_source_block KNbO3
_cod_database_code 1544560

loop_
_space_group_symop_operation_xyz
'x, y, z'
'x, -y, -z'
'x, y, -z'
'x, -y, z'
'x, y+1/2, z+1/2'
'x, -y+1/2, -z+1/2'
'x, y+1/2, -z+1/2'
'x, -y+1/2, z+1/2'

loop_
_atom_site_label
_atom_site_occupancy
_atom_site_fract_x
_atom_site_fract_y
_atom_site_fract_z
_atom_site_adp_type
_atom_site_B_iso_or_equiv
_atom_site_type_symbol
K 1.0 0.000000 0.000000 0.023(9) Biso 1.000000 K
Nb 1.0 0.500000 0.000000 0.500000 Biso 1.000000 Nb
O1 0.5000 0.000000 0.000000 0.54(2) Biso 1.000000 O
O2 0.5000 0.500000 0.290(10) 0.250(10) Biso 1.000000 O
